data_1540341
loop_
_publ_author_name
'Lunezheva, E.S.'
'Maksimov, B.A.'
'Mel'nikov, O.K.'

_publ_section_title
;
 Crystal structure of KTi2(PO4)3
;
_journal_name_full Kristallografiya
_journal_page_first 1119
_journal_page_last 1122
_journal_volume 34
_journal_year 1989
_chemical_formula_sum 'K O12 P3 Ti2'
_chemical_name_systematic 'K Ti2 (P O4)3'
_space_group_IT_number 167
_symmetry_space_group_name_Hall '-R 3 2"c'
_symmetry_space_group_name_H-M 'R -3 c :H'
_cell_angle_alpha 90
_cell_angle_beta 90
_cell_angle_gamma 120
_cell_formula_units_Z 6
_cell_length_a 8.367
_cell_length_b 8.367
_cell_length_c 23.074
_cell_volume 1398.921
_citation_journal_id_ASTM KRISAJ
_cod_data_source_file Lunezheva_KRISAJ_1989_1896.cif
_cod_data_source_block K1O12P3Ti2
_cod_original_cell_volume 1398.92
_cod_original_formula_sum 'K1 O12 P3 Ti2'
_cod_database_code 1540341

loop_
_symmetry_equiv_pos_as_xyz
x,y,z
-y,x-y,z
-x+y,-x,z
y,x,-z+1/2
-x,-x+y,-z+1/2
x-y,-y,-z+1/2
-x,-y,-z
y,-x+y,-z
x-y,x,-z
-y,-x,z-1/2
x,x-y,z-1/2
-x+y,y,z-1/2
x+2/3,y+1/3,z+1/3
-y+2/3,x-y+1/3,z+1/3
-x+y+2/3,-x+1/3,z+1/3
y+2/3,x+1/3,-z+5/6
-x+2/3,-x+y+1/3,-z+5/6
x-y+2/3,-y+1/3,-z+5/6
-x+2/3,-y+1/3,-z+1/3
y+2/3,-x+y+1/3,-z+1/3
x-y+2/3,x+1/3,-z+1/3
-y+2/3,-x+1/3,z-1/6
x+2/3,x-y+1/3,z-1/6
-x+y+2/3,y+1/3,z-1/6
x+1/3,y+2/3,z+2/3
-y+1/3,x-y+2/3,z+2/3
-x+y+1/3,-x+2/3,z+2/3
y+1/3,x+2/3,-z+7/6
-x+1/3,-x+y+2/3,-z+7/6
x-y+1/3,-y+2/3,-z+7/6
-x+1/3,-y+2/3,-z+2/3
y+1/3,-x+y+2/3,-z+2/3
x-y+1/3,x+2/3,-z+2/3
-y+1/3,-x+2/3,z+1/6
x+1/3,x-y+2/3,z+1/6
-x+y+1/3,y+2/3,z+1/6

loop_
_atom_site_label
_atom_site_type_symbol
_atom_site_fract_x
_atom_site_fract_y
_atom_site_fract_z
_atom_site_occupancy
_atom_site_U_iso_or_equiv
P1 P+5 0.7174 0 0.25 1 0.0
O1 O-2 0.2089 0.1545 0.3026 1 0.0
O2 O-2 0.4691 0.3026 0.23489 1 0.0
K1 K+1 0 0 0 1 0.0
Ti1 Ti+4 0 0 0.14965 1 0.0
